data_1512757
loop_
_publ_author_name
'Maxim P. Yutkin'
'Marina S. Zavakhina'
'Denis G. Samsonenko'
'Danil N. Dybtsev'
'Vladimir P. Fedin'

_publ_section_title
;
 Synthesis and characterization of expected and unexpected topologies of
 homochiral porous metal(II) malate frameworks
;
_journal_name_full
;
Inorganica Chimica Acta
;
_journal_page_first 367
_journal_page_last 372
_journal_paper_doi 10.1016/j.ica.2012.08.012
_journal_volume 394
_journal_year 2013
_chemical_formula_structural '(Co2 (C10 H8 N2) (C4 H4 O5)2) . 2(H2 O)'
_chemical_formula_sum 'C18 H20 Co2 N2 O12'
_chemical_formula_weight 574.22
_space_group_IT_number 18
_symmetry_cell_setting orthorhombic
_symmetry_space_group_name_Hall 'P 2 2ab'
_symmetry_space_group_name_H-M 'P 21 21 2'
_atom_sites_solution_hydrogens geom
_atom_sites_solution_primary direct
_atom_sites_solution_secondary difmap
_cell_angle_alpha 90.00
_cell_angle_beta 90.00
_cell_angle_gamma 90.00
_cell_formula_units_Z 2
_cell_length_a 22.334(1)
_cell_length_b 6.746(1)
_cell_length_c 7.597(1)
_cell_measurement_reflns_used 3250
_cell_measurement_temperature 100(2)
_cell_measurement_theta_max 32.0
_cell_measurement_theta_min 3.2
_cell_volume 1144.6(2)
_computing_cell_refinement 'DENZO (Z. Otwinowski & W. Minor, 1997)'
_computing_data_collection 'ADSC Quantum software'
_computing_data_reduction 'HKL2000 (Z. Otwinowski & W. Minor, 1997)'
_computing_molecular_graphics 'SHELXTL (Bruker-AXS, 2004)'
_computing_publication_material 'CIFTAB-97 (Sheldrick, 1998)'
_computing_structure_refinement 'SHELXL-97 (Sheldrick, 1998)'
_computing_structure_solution 'SHELXS-97 (Sheldrick, 1998)'
_diffrn_ambient_temperature 100(2)
_diffrn_detector_area_resol_mean 19.5
_diffrn_measured_fraction_theta_full 0.988
_diffrn_measured_fraction_theta_max 0.974
_diffrn_measurement_device_type 'ADSC Quantum 210'
_diffrn_measurement_method '\f scans'
_diffrn_radiation_monochromator 'Double Crystal Monochromator'
_diffrn_radiation_probe x-ray
_diffrn_radiation_source synchrotron
_diffrn_radiation_type synchrotron
_diffrn_radiation_wavelength 0.85000
_diffrn_reflns_av_R_equivalents 0.0796
_diffrn_reflns_av_sigmaI/netI 0.0587
_diffrn_reflns_limit_h_max 27
_diffrn_reflns_limit_h_min -27
_diffrn_reflns_limit_k_max 8
_diffrn_reflns_limit_k_min -8
_diffrn_reflns_limit_l_max 9
_diffrn_reflns_limit_l_min -9
_diffrn_reflns_number 7050
_diffrn_reflns_theta_full 25.00
_diffrn_reflns_theta_max 32.08
_diffrn_reflns_theta_min 3.21
_diffrn_source synchrotron
_diffrn_source_type 'PAL 4A MXW Beamline'
_diffrn_standards_decay_% 0
_diffrn_standards_interval_count 0
_diffrn_standards_interval_time 0
_diffrn_standards_number 0
_exptl_absorpt_coefficient_mu 2.454
_exptl_absorpt_correction_T_max 0.9526
_exptl_absorpt_correction_T_min 0.8871
_exptl_absorpt_correction_type multi-scan
_exptl_absorpt_process_details 'SCALEPACK (Z. Otwinowski & W. Minor, 1997)'
_exptl_crystal_colour red
_exptl_crystal_density_diffrn 1.666
_exptl_crystal_density_method 'not measured'
_exptl_crystal_description block
_exptl_crystal_F_000 584
_exptl_crystal_size_max 0.05
_exptl_crystal_size_mid 0.03
_exptl_crystal_size_min 0.02
_refine_diff_density_max 0.961
_refine_diff_density_min -1.029
_refine_diff_density_rms 0.174
_refine_ls_abs_structure_details 'Flack H D (1983), Acta Cryst. A39, 876-881'
_refine_ls_abs_structure_Flack 0.06(2)
_refine_ls_extinction_coef 0.044(5)
_refine_ls_extinction_expression Fc^*^=kFc[1+0.001xFc^2^\l^3^/sin(2\q)]^-1/4^
_refine_ls_extinction_method SHELXL
_refine_ls_goodness_of_fit_ref 1.093
_refine_ls_hydrogen_treatment constr
_refine_ls_matrix_type full
_refine_ls_number_parameters 161
_refine_ls_number_reflns 2288
_refine_ls_number_restraints 36
_refine_ls_restrained_S_all 1.109
_refine_ls_R_factor_all 0.0542
_refine_ls_R_factor_gt 0.0492
_refine_ls_shift/su_max 0.001
_refine_ls_shift/su_mean 0.000
_refine_ls_structure_factor_coef Fsqd
_refine_ls_weighting_details 'calc w=1/[\s^2^(Fo^2^)+(0.0884P)^2^+1.5595P] where P=(Fo^2^+2Fc^2^)/3'
_refine_ls_weighting_scheme calc
_refine_ls_wR_factor_gt 0.1389
_refine_ls_wR_factor_ref 0.1413
_reflns_number_gt 2162
_reflns_number_total 2288
_reflns_threshold_expression >2\s(I)
_cod_data_source_file ICA-2013-394-367-372-1.cif
_cod_data_source_block compound1
_cod_database_code 1512757

loop_
_symmetry_equiv_pos_as_xyz
'x, y, z'
'-x, -y, z'
'x+1/2, -y+1/2, -z'
'-x+1/2, y+1/2, -z'

loop_
_atom_site_label
_atom_site_type_symbol
_atom_site_fract_x
_atom_site_fract_y
_atom_site_fract_z
_atom_site_U_iso_or_equiv
_atom_site_adp_type
_atom_site_occupancy
_atom_site_symmetry_multiplicity
_atom_site_calc_flag
_atom_site_refinement_flags
Co1 Co 0.71090(2) -1.46466(8) 0.75151(7) 0.0148(3) Uani 1 1 d .
O1 O 0.75403(13) -1.2533(5) 0.5998(4) 0.0216(7) Uani 1 1 d .
O2 O 0.82852(13) -1.1078(5) 0.4554(4) 0.0218(7) Uani 1 1 d .
C1 C 0.80861(19) -1.2141(7) 0.5773(6) 0.0187(9) Uani 1 1 d .
C2 C 0.85638(19) -1.2943(8) 0.7018(6) 0.0207(10) Uani 1 1 d .
H2A H 0.8852 -1.3725 0.6313 0.025 Uiso 1 1 calc R
H2B H 0.8785 -1.1800 0.7513 0.025 Uiso 1 1 calc R
C3 C 0.83552(19) -1.4223(6) 0.8537(5) 0.0179(9) Uani 1 1 d .
H3 H 0.8714 -1.4770 0.9157 0.022 Uiso 1 1 calc R
O3 O 0.80121(13) -1.5842(5) 0.7831(4) 0.0180(6) Uani 1 1 d .
H3A H 0.8148 -1.7142 0.7562 0.022 Uiso 1 1 calc R
C4 C 0.79878(19) -1.3004(7) 0.9846(5) 0.0171(9) Uani 1 1 d .
O4 O 0.74233(14) -1.3245(5) 0.9815(4) 0.0201(7) Uani 1 1 d .
O5 O 0.82626(13) -1.1824(5) 1.0816(4) 0.0202(7) Uani 1 1 d .
N1 N 0.63252(16) -1.2870(6) 0.7750(5) 0.0203(8) Uani 1 1 d U
C5 C 0.6314(2) -1.0991(8) 0.7141(7) 0.0266(10) Uani 1 1 d U
H5 H 0.6668 -1.0457 0.6637 0.032 Uiso 1 1 calc R
C6 C 0.5805(2) -0.9803(7) 0.7222(7) 0.0264(10) Uani 1 1 d U
H6 H 0.5818 -0.8474 0.6810 0.032 Uiso 1 1 calc R
C7 C 0.5278(2) -1.0585(7) 0.7912(6) 0.0232(10) Uani 1 1 d U
C8 C 0.5304(3) -1.2469(9) 0.8591(10) 0.0469(16) Uani 1 1 d U
H8 H 0.4956 -1.3048 0.9093 0.056 Uiso 1 1 calc R
C9 C 0.5835(3) -1.3532(9) 0.8547(11) 0.0499(16) Uani 1 1 d U
H9 H 0.5849 -1.4788 0.9111 0.060 Uiso 1 1 calc R
O1W O 1.0000 -2.0000 0.7817(12) 0.059(2) Uani 0.80 2 d SP
O2W O 0.8979(3) -1.8214(11) 0.6416(9) 0.0453(17) Uani 0.60 1 d P

loop_
_atom_site_aniso_label
_atom_site_aniso_U_11
_atom_site_aniso_U_22
_atom_site_aniso_U_33
_atom_site_aniso_U_23
_atom_site_aniso_U_13
_atom_site_aniso_U_12
Co1 0.0182(3) 0.0124(4) 0.0138(3) -0.0006(3) -0.0003(2) 0.00024(18)
O1 0.0200(15) 0.0188(18) 0.0260(17) 0.0025(13) 0.0002(13) 0.0021(13)
O2 0.0222(15) 0.0245(17) 0.0187(14) 0.0061(13) 0.0022(12) -0.0004(15)
C1 0.025(2) 0.013(2) 0.018(2) 0.0015(18) 0.0013(16) -0.0003(17)
C2 0.0211(19) 0.022(2) 0.019(2) 0.0003(17) 0.0032(15) -0.0020(18)
C3 0.022(2) 0.014(2) 0.0181(19) -0.0023(17) -0.0022(16) -0.0011(18)
O3 0.0252(14) 0.0079(14) 0.0209(14) -0.0023(12) 0.0004(12) -0.0016(12)
C4 0.023(2) 0.010(2) 0.0182(19) 0.0071(16) 0.0011(16) 0.0008(17)
O4 0.0204(15) 0.0197(18) 0.0202(15) -0.0040(13) -0.0006(12) -0.0003(14)
O5 0.0240(15) 0.0158(16) 0.0208(15) -0.0020(13) -0.0025(12) -0.0011(14)
N1 0.0229(16) 0.0194(19) 0.0186(18) -0.0007(15) 0.0001(14) 0.0010(14)
C5 0.027(2) 0.019(2) 0.034(2) 0.0048(18) 0.0028(19) 0.0019(19)
C6 0.030(2) 0.017(2) 0.032(2) 0.0043(19) -0.0016(19) 0.0040(18)
C7 0.025(2) 0.021(2) 0.024(2) 0.0002(17) -0.0014(17) 0.0068(19)
C8 0.032(3) 0.030(3) 0.079(4) 0.026(3) 0.023(3) 0.006(2)
C9 0.036(3) 0.028(3) 0.086(4) 0.026(3) 0.020(3) 0.011(2)
O1W 0.060(5) 0.077(7) 0.039(4) 0.000 0.000 0.019(5)
O2W 0.070(4) 0.030(4) 0.036(3) -0.005(3) -0.006(3) 0.002(4)

loop_
_atom_type_symbol
_atom_type_description
_atom_type_scat_dispersion_real
_atom_type_scat_dispersion_imag
_atom_type_scat_source
C C -0.0020 0.0024 'International Tables Vol C Tables 4.2.6.8 and 6.1.1.4'
H H 0.0000 0.0000 'International Tables Vol C Tables 4.2.6.8 and 6.1.1.4'
N N -0.0031 0.0049 'International Tables Vol C Tables 4.2.6.8 and 6.1.1.4'
O O -0.0042 0.0090 'International Tables Vol C Tables 4.2.6.8 and 6.1.1.4'
Co Co 0.1291 1.3427 'International Tables Vol C Tables 4.2.6.8 and 6.1.1.4'

loop_
_geom_angle_atom_site_label_1
_geom_angle_atom_site_label_2
_geom_angle_atom_site_label_3
_geom_angle
_geom_angle_site_symmetry_1
_geom_angle_site_symmetry_3
_geom_angle_publ_flag
O1 Co1 O3 83.44(12) . . yes
O1 Co1 O4 89.85(13) . . yes
O1 Co1 O5 175.14(12) . 4_647 yes
O1 Co1 N1 92.38(13) . . yes
O2 Co1 O1 95.60(13) 4_646 . yes
O2 Co1 O3 107.93(12) 4_646 . yes
O2 Co1 O4 173.29(12) 4_646 . yes
O2 Co1 O5 87.92(13) 4_646 4_647 yes
O2 Co1 N1 88.63(13) 4_646 . yes
O4 Co1 O3 76.53(12) . . yes
O4 Co1 O5 86.87(13) . 4_647 yes
O4 Co1 N1 87.24(13) . . yes
O5 Co1 O3 92.30(11) 4_647 . yes
O5 Co1 N1 91.04(13) 4_647 . yes
N1 Co1 O3 163.21(13) . . yes
C1 O1 Co1 132.1(3) . . ?
C1 O2 Co1 133.3(3) . 4_656 ?
O1 C1 C2 121.3(4) . . ?
O2 C1 O1 124.3(4) . . ?
O2 C1 C2 114.4(4) . . ?
C1 C2 H2A 108.0 . . ?
C1 C2 H2B 108.0 . . ?
H2A C2 H2B 107.2 . . ?
C3 C2 C1 117.4(4) . . ?
C3 C2 H2A 108.0 . . ?
C3 C2 H2B 108.0 . . ?
C2 C3 H3 108.8 . . ?
C2 C3 C4 110.7(4) . . ?
O3 C3 C2 108.2(3) . . ?
O3 C3 H3 108.8 . . ?
O3 C3 C4 111.4(3) . . ?
C4 C3 H3 108.8 . . ?
Co1 O3 H3A 127.7 . . ?
C3 O3 Co1 104.6(2) . . ?
C3 O3 H3A 127.7 . . ?
O4 C4 C3 116.8(4) . . ?
O5 C4 C3 117.6(4) . . ?
O5 C4 O4 125.5(4) . . ?
C4 O4 Co1 113.8(3) . . ?
C4 O5 Co1 127.3(3) . 4_657 ?
C5 N1 Co1 121.0(3) . . ?
C9 N1 Co1 121.8(4) . . ?
C9 N1 C5 117.2(4) . . ?
N1 C5 H5 118.6 . . ?
N1 C5 C6 122.8(4) . . ?
C6 C5 H5 118.6 . . ?
C5 C6 H6 120.4 . . ?
C5 C6 C7 119.2(4) . . ?
C7 C6 H6 120.4 . . ?
C6 C7 C7 120.7(5) . 2_635 ?
C8 C7 C6 117.2(5) . . ?
C8 C7 C7 122.1(6) . 2_635 ?
C7 C8 H8 119.8 . . ?
C7 C8 C9 120.3(5) . . ?
C9 C8 H8 119.8 . . ?
N1 C9 C8 122.8(5) . . ?
N1 C9 H9 118.6 . . ?
C8 C9 H9 118.6 . . ?

loop_
_geom_bond_atom_site_label_1
_geom_bond_atom_site_label_2
_geom_bond_distance
_geom_bond_site_symmetry_2
_geom_bond_publ_flag
Co1 O1 2.071(3) . yes
Co1 O2 2.044(3) 4_646 yes
Co1 O3 2.185(3) . yes
Co1 O4 2.107(3) . yes
Co1 O5 2.110(3) 4_647 yes
Co1 N1 2.129(4) . yes
O1 C1 1.259(5) . ?
O2 Co1 2.044(3) 4_656 ?
O2 C1 1.253(6) . ?
C1 C2 1.525(6) . ?
C2 H2A 0.9900 . ?
C2 H2B 0.9900 . ?
C2 C3 1.515(6) . ?
C3 H3 1.0000 . ?
C3 O3 1.438(5) . ?
C3 C4 1.529(6) . ?
O3 H3A 0.9500 . ?
C4 O4 1.271(5) . ?
C4 O5 1.247(6) . ?
O5 Co1 2.110(3) 4_657 ?
N1 C5 1.350(7) . ?
N1 C9 1.328(7) . ?
C5 H5 0.9500 . ?
C5 C6 1.391(7) . ?
C6 H6 0.9500 . ?
C6 C7 1.393(7) . ?
C7 C7 1.473(9) 2_635 ?
C7 C8 1.373(8) . ?
C8 H8 0.9500 . ?
C8 C9 1.387(8) . ?
C9 H9 0.9500 . ?
